data_4348562
loop_
_publ_author_name
'Hu, Bin'
'He, Mingrui'
'Yao, Zhen'
'Schulz, Charles E.'
'Li, Jianfeng'

_publ_section_title
;
 Unique Axial Imidazole Geometries of Fully Halogenated Iron(II) Porphyrin
 Complexes: Crystal Structures and M\"ossbauer Spectroscopic Studies.
;
_journal_issue 19
_journal_name_full 'Inorganic chemistry'
_journal_page_first 9632
_journal_page_last 9643
_journal_paper_doi 10.1021/acs.inorgchem.6b01364
_journal_volume 55
_journal_year 2016
_chemical_formula_moiety 'C52 H12 Br8 F20 Fe N8'
_chemical_formula_sum 'C52 H12 Br8 F20 Fe N8'
_chemical_formula_weight 1823.83
_chemical_name_common '[Fe(TFPPBr8)(1-MeIm)2]'
_space_group_IT_number 2
_space_group_name_Hall '-P 1'
_space_group_name_H-M_alt 'P -1'
_symmetry_cell_setting triclinic
_symmetry_space_group_name_H-M 'P -1'
_atom_sites_solution_hydrogens geom
_atom_sites_solution_primary direct
_atom_sites_solution_secondary difmap
_audit_creation_method SHELXL-97
_cell_angle_alpha 115.772(5)
_cell_angle_beta 106.420(3)
_cell_angle_gamma 90.825(3)
_cell_formula_units_Z 2
_cell_length_a 14.4655(4)
_cell_length_b 14.5702(6)
_cell_length_c 15.1292(8)
_cell_measurement_reflns_used 4760
_cell_measurement_temperature 150(2)
_cell_measurement_theta_max 28.9745
_cell_measurement_theta_min 2.9679
_cell_volume 2719.4(2)
_computing_cell_refinement 'CrysAlisPro, Agilent,Version 1.171.35.19'
_computing_data_collection 'CrysAlisPro, Agilent,Version 1.171.35.19'
_computing_data_reduction 'CrysAlisPro, Agilent,Version 1.171.35.19'
_computing_molecular_graphics 'SHELXP-97 (Sheldrick, 2008)'
_computing_publication_material 'XCIF (Sheldrick, 2008)/enCIFer (CCDC, 2005)'
_computing_structure_refinement 'SHELXL-97 (Sheldrick, 2008)'
_computing_structure_solution 'SHELXS-97 (Sheldrick, 2008)'
_diffrn_ambient_temperature 150(2)
_diffrn_detector_area_resol_mean 16.2141
_diffrn_measured_fraction_theta_full 0.998
_diffrn_measured_fraction_theta_max 0.998
_diffrn_measurement_device_type 'Xcalibur, Eos, Gemini'
_diffrn_measurement_method '\w scans'
_diffrn_radiation_monochromator graphite
_diffrn_radiation_source 'fine-focus sealed tube'
_diffrn_radiation_type MoK\a
_diffrn_radiation_wavelength 0.71073
_diffrn_reflns_av_R_equivalents 0.0321
_diffrn_reflns_av_sigmaI/netI 0.0616
_diffrn_reflns_limit_h_max 17
_diffrn_reflns_limit_h_min -16
_diffrn_reflns_limit_k_max 17
_diffrn_reflns_limit_k_min -17
_diffrn_reflns_limit_l_max 17
_diffrn_reflns_limit_l_min -17
_diffrn_reflns_number 16978
_diffrn_reflns_theta_full 25.00
_diffrn_reflns_theta_max 25.00
_diffrn_reflns_theta_min 2.97
_exptl_absorpt_coefficient_mu 6.272
_exptl_absorpt_correction_T_max 1.00000
_exptl_absorpt_correction_T_min 0.75762
_exptl_absorpt_correction_type multi-scan
_exptl_absorpt_process_details
; 
 CrysAlisPro, Agilent Technologies,
Version 1.171.35.19 (release 27-10-2011 CrysAlis171 .NET)
(compiled Oct 27 2011,15:02:11)
Empirical absorption correction using spherical harmonics,
 implemented in SCALE3 ABSPACK scaling algorithm.
;
_exptl_crystal_colour purple
_exptl_crystal_density_diffrn 2.227
_exptl_crystal_density_method 'not measured'
_exptl_crystal_description block
_exptl_crystal_F_000 1732
_exptl_crystal_size_max 0.2
_exptl_crystal_size_mid 0.17
_exptl_crystal_size_min 0.08
_refine_diff_density_max 0.705
_refine_diff_density_min -0.662
_refine_diff_density_rms 0.124
_refine_ls_extinction_method none
_refine_ls_goodness_of_fit_ref 1.045
_refine_ls_hydrogen_treatment mixed
_refine_ls_matrix_type full
_refine_ls_number_parameters 802
_refine_ls_number_reflns 9549
_refine_ls_number_restraints 0
_refine_ls_restrained_S_all 1.045
_refine_ls_R_factor_all 0.0647
_refine_ls_R_factor_gt 0.0401
_refine_ls_shift/su_max 0.001
_refine_ls_shift/su_mean 0.000
_refine_ls_structure_factor_coef Fsqd
_refine_ls_weighting_details 'calc w=1/[\s^2^(Fo^2^)+(0.0342P)^2^+3.0511P] where P=(Fo^2^+2Fc^2^)/3'
_refine_ls_weighting_scheme calc
_refine_ls_wR_factor_gt 0.0816
_refine_ls_wR_factor_ref 0.0907
_reflns_number_gt 7230
_reflns_number_total 9549
_reflns_threshold_expression >2sigma(I)
_cod_data_source_file ic6b01364_si_004.cif
_cod_data_source_block fetfppbr_1_meim2_20140117
_cod_original_sg_symbol_H-M P-1
_cod_database_code 4348562

loop_
_symmetry_equiv_pos_as_xyz
'x, y, z'
'-x, -y, -z'

loop_
_atom_site_label
_atom_site_type_symbol
_atom_site_fract_x
_atom_site_fract_y
_atom_site_fract_z
_atom_site_U_iso_or_equiv
_atom_site_adp_type
_atom_site_occupancy
_atom_site_symmetry_multiplicity
_atom_site_calc_flag
_atom_site_refinement_flags
Fe1 Fe 0.36380(5) 0.09708(5) 0.24577(6) 0.01146(17) Uani 1 1 d .
N1 N 0.3448(3) 0.2309(3) 0.2442(3) 0.0125(10) Uani 1 1 d .
N2 N 0.4982(3) 0.1132(3) 0.2378(4) 0.0138(10) Uani 1 1 d .
N3 N 0.3766(3) -0.0444(3) 0.2300(3) 0.0114(9) Uani 1 1 d .
N4 N 0.2392(3) 0.0900(3) 0.2737(4) 0.0132(10) Uani 1 1 d .
C(A1 C 0.2612(3) 0.2755(4) 0.2436(4) 0.0120(11) Uani 1 1 d .
C(A2 C 0.4019(4) 0.2813(4) 0.2140(4) 0.0145(12) Uani 1 1 d .
C(A3 C 0.5478(4) 0.2043(4) 0.2542(4) 0.0150(12) Uani 1 1 d .
C(A4 C 0.5682(4) 0.0551(4) 0.2571(4) 0.0157(12) Uani 1 1 d .
C(A5 C 0.4539(4) -0.0977(4) 0.2108(4) 0.0148(12) Uani 1 1 d .
C(A6 C 0.3019(4) -0.1161(4) 0.2141(4) 0.0151(12) Uani 1 1 d .
C(A7 C 0.1975(3) 0.0107(4) 0.2843(4) 0.0123(11) Uani 1 1 d .
C(A8 C 0.1865(3) 0.1709(4) 0.3042(4) 0.0120(11) Uani 1 1 d .
C(B1 C 0.2629(4) 0.3482(4) 0.2027(4) 0.0154(12) Uani 1 1 d .
C(B2 C 0.3478(4) 0.3496(4) 0.1826(5) 0.0177(13) Uani 1 1 d .
C(B3 C 0.6515(4) 0.2062(4) 0.2947(4) 0.0158(12) Uani 1 1 d .
C(B4 C 0.6635(3) 0.1160(4) 0.2969(4) 0.0142(12) Uani 1 1 d .
C(B5 C 0.4235(3) -0.2054(4) 0.1746(4) 0.0154(12) Uani 1 1 d .
C(B6 C 0.3290(4) -0.2180(4) 0.1730(4) 0.0156(12) Uani 1 1 d .
C(B7 C 0.1227(4) 0.0474(4) 0.3326(4) 0.0155(12) Uani 1 1 d .
C(B8 C 0.1176(3) 0.1445(4) 0.3474(4) 0.0151(12) Uani 1 1 d .
C(M1 C 0.5021(4) 0.2776(4) 0.2310(4) 0.0160(12) Uani 1 1 d .
C(M2 C 0.5465(4) -0.0478(4) 0.2347(4) 0.0165(12) Uani 1 1 d .
C(M3 C 0.2201(3) -0.0893(4) 0.2461(4) 0.0140(12) Uani 1 1 d .
C(M4 C 0.1913(3) 0.2535(4) 0.2824(4) 0.0128(12) Uani 1 1 d .
C1 C 0.5630(4) 0.3635(4) 0.2351(5) 0.0177(13) Uani 1 1 d .
C2 C 0.5819(4) 0.4611(4) 0.3161(5) 0.0205(13) Uani 1 1 d .
C3 C 0.6381(4) 0.5424(4) 0.3233(5) 0.0283(15) Uani 1 1 d .
C4 C 0.6772(4) 0.5254(5) 0.2460(6) 0.0286(15) Uani 1 1 d .
C5 C 0.6614(4) 0.4292(5) 0.1634(5) 0.0265(15) Uani 1 1 d .
C6 C 0.6044(4) 0.3486(4) 0.1588(5) 0.0214(13) Uani 1 1 d .
C7 C 0.6304(3) -0.1071(4) 0.2360(4) 0.0134(12) Uani 1 1 d .
C8 C 0.6712(4) -0.1429(4) 0.1573(5) 0.0203(13) Uani 1 1 d .
C9 C 0.7539(4) -0.1899(5) 0.1654(6) 0.0305(16) Uani 1 1 d .
C10 C 0.7935(4) -0.2035(4) 0.2503(6) 0.0315(17) Uani 1 1 d .
C11 C 0.7547(4) -0.1694(5) 0.3296(6) 0.0295(16) Uani 1 1 d .
C12 C 0.6732(4) -0.1212(4) 0.3218(5) 0.0221(14) Uani 1 1 d .
C13 C 0.1573(3) -0.1738(4) 0.2430(5) 0.0155(12) Uani 1 1 d .
C14 C 0.1818(4) -0.2042(4) 0.3198(5) 0.0207(13) Uani 1 1 d .
C15 C 0.1284(4) -0.2863(4) 0.3150(5) 0.0248(14) Uani 1 1 d .
C16 C 0.0470(4) -0.3403(4) 0.2284(5) 0.0272(15) Uani 1 1 d .
C17 C 0.0193(4) -0.3121(4) 0.1507(5) 0.0255(15) Uani 1 1 d .
C18 C 0.0736(4) -0.2277(4) 0.1603(5) 0.0207(13) Uani 1 1 d .
C19 C 0.1109(3) 0.3168(4) 0.2905(4) 0.0149(12) Uani 1 1 d .
C20 C 0.0209(4) 0.2823(4) 0.2131(5) 0.0220(13) Uani 1 1 d .
C21 C -0.0546(4) 0.3375(5) 0.2192(5) 0.0235(14) Uani 1 1 d .
C22 C -0.0413(4) 0.4300(5) 0.3058(6) 0.0266(15) Uani 1 1 d .
C23 C 0.0458(4) 0.4681(4) 0.3840(5) 0.0247(14) Uani 1 1 d .
C24 C 0.1218(4) 0.4117(4) 0.3751(5) 0.0193(13) Uani 1 1 d .
C25 C 0.4855(4) 0.2569(4) 0.4531(5) 0.0195(13) Uani 1 1 d .
H25A H 0.4860 0.3055 0.4287 0.023 Uiso 1 1 calc R
C26 C 0.5167(4) 0.1845(5) 0.5550(5) 0.0348(16) Uani 1 1 d .
H26A H 0.5417 0.1723 0.6121 0.042 Uiso 1 1 calc R
C27 C 0.4516(4) 0.1186(5) 0.4617(5) 0.0288(15) Uani 1 1 d .
H27A H 0.4240 0.0524 0.4440 0.035 Uiso 1 1 calc R
C28 C 0.6073(4) 0.3649(5) 0.6270(5) 0.0441(19) Uani 1 1 d .
H28A H 0.6079 0.4149 0.6016 0.066 Uiso 1 1 calc R
H28B H 0.6713 0.3469 0.6431 0.066 Uiso 1 1 calc R
H28C H 0.5883 0.3937 0.6883 0.066 Uiso 1 1 calc R
C29 C 0.2110(4) 0.0473(4) 0.0462(5) 0.0182(13) Uani 1 1 d .
H29A H 0.1738 0.0929 0.0802 0.022 Uiso 1 1 calc R
C30 C 0.3250(4) -0.0408(4) 0.0161(5) 0.0249(14) Uani 1 1 d .
H30A H 0.3825 -0.0683 0.0257 0.030 Uiso 1 1 calc R
C31 C 0.2578(4) -0.0664(5) -0.0772(5) 0.0299(15) Uani 1 1 d .
H31A H 0.2604 -0.1129 -0.1419 0.036 Uiso 1 1 calc R
C32 C 0.0974(4) -0.0068(5) -0.1317(5) 0.0332(16) Uani 1 1 d .
H32A H 0.0587 0.0389 -0.0958 0.050 Uiso 1 1 calc R
H32B H 0.0602 -0.0749 -0.1740 0.050 Uiso 1 1 calc R
H32C H 0.1159 0.0177 -0.1748 0.050 Uiso 1 1 calc R
N5 N 0.4328(3) 0.1638(3) 0.3977(4) 0.0159(10) Uani 1 1 d .
N6 N 0.5380(3) 0.2730(4) 0.5480(4) 0.0236(11) Uani 1 1 d .
N7 N 0.2969(3) 0.0309(3) 0.0936(4) 0.0155(10) Uani 1 1 d .
N8 N 0.1851(3) -0.0099(4) -0.0565(4) 0.0228(11) Uani 1 1 d .
F1 F 0.5464(2) 0.4786(2) 0.3946(3) 0.0316(9) Uani 1 1 d .
F2 F 0.6557(2) 0.6364(3) 0.4040(3) 0.0451(11) Uani 1 1 d .
F3 F 0.7322(2) 0.6033(3) 0.2504(4) 0.0466(11) Uani 1 1 d .
F4 F 0.7013(2) 0.4133(3) 0.0902(3) 0.0402(10) Uani 1 1 d .
F5 F 0.5895(2) 0.2549(3) 0.0776(3) 0.0309(8) Uani 1 1 d .
F6 F 0.6319(2) -0.1311(3) 0.0721(3) 0.0326(9) Uani 1 1 d .
F7 F 0.7934(3) -0.2222(3) 0.0884(3) 0.0480(11) Uani 1 1 d .
F8 F 0.8730(2) -0.2491(3) 0.2587(4) 0.0536(13) Uani 1 1 d .
F9 F 0.7951(2) -0.1821(3) 0.4146(3) 0.0481(11) Uani 1 1 d .
F10 F 0.6394(2) -0.0837(3) 0.4019(3) 0.0368(9) Uani 1 1 d .
F11 F 0.0458(2) -0.2032(3) 0.0814(3) 0.0329(9) Uani 1 1 d .
F12 F -0.0580(2) -0.3670(3) 0.0682(3) 0.0429(10) Uani 1 1 d .
F13 F -0.0056(2) -0.4216(3) 0.2223(3) 0.0437(11) Uani 1 1 d .
F14 F 0.1538(3) -0.3138(3) 0.3903(3) 0.0441(10) Uani 1 1 d .
F15 F 0.2614(2) -0.1536(3) 0.4023(3) 0.0327(9) Uani 1 1 d .
F16 F 0.0093(2) 0.1931(2) 0.1269(3) 0.0287(8) Uani 1 1 d .
F17 F -0.1398(2) 0.3025(3) 0.1418(3) 0.0438(10) Uani 1 1 d .
F18 F -0.1151(2) 0.4860(3) 0.3141(3) 0.0429(11) Uani 1 1 d .
F19 F 0.0567(2) 0.5583(3) 0.4679(3) 0.0371(9) Uani 1 1 d .
F20 F 0.2063(2) 0.4489(2) 0.4538(3) 0.0318(9) Uani 1 1 d .
Br1 Br 0.16790(4) 0.42550(5) 0.17225(6) 0.03184(17) Uani 1 1 d .
Br2 Br 0.37798(4) 0.41807(5) 0.11147(5) 0.02628(15) Uani 1 1 d .
Br3 Br 0.75434(4) 0.31470(5) 0.35017(6) 0.03111(17) Uani 1 1 d .
Br4 Br 0.78761(4) 0.09024(5) 0.35516(5) 0.02723(16) Uani 1 1 d .
Br5 Br 0.49218(4) -0.31620(4) 0.13077(5) 0.02820(16) Uani 1 1 d .
Br6 Br 0.25773(4) -0.34894(4) 0.12239(5) 0.02687(16) Uani 1 1 d .
Br7 Br 0.04766(4) -0.01814(4) 0.37831(5) 0.02645(15) Uani 1 1 d .
Br8 Br 0.03951(4) 0.22886(4) 0.41779(5) 0.02288(15) Uani 1 1 d .

loop_
_atom_site_aniso_label
_atom_site_aniso_U_11
_atom_site_aniso_U_22
_atom_site_aniso_U_33
_atom_site_aniso_U_23
_atom_site_aniso_U_13
_atom_site_aniso_U_12
Fe1 0.0103(4) 0.0107(4) 0.0150(5) 0.0065(4) 0.0051(3) 0.0035(3)
N1 0.012(2) 0.011(2) 0.014(3) 0.003(2) 0.008(2) 0.0036(18)
N2 0.013(2) 0.014(2) 0.019(3) 0.009(2) 0.010(2) 0.0050(18)
N3 0.010(2) 0.011(2) 0.016(3) 0.008(2) 0.0057(19) 0.0043(17)
N4 0.013(2) 0.013(2) 0.016(3) 0.007(2) 0.008(2) 0.0052(18)
C(A1 0.011(2) 0.009(3) 0.012(3) 0.002(2) 0.001(2) 0.000(2)
C(A2 0.015(3) 0.010(3) 0.015(3) 0.002(3) 0.006(2) 0.004(2)
C(A3 0.015(3) 0.014(3) 0.017(3) 0.005(3) 0.011(2) 0.003(2)
C(A4 0.015(3) 0.013(3) 0.020(3) 0.006(3) 0.009(2) 0.004(2)
C(A5 0.015(3) 0.017(3) 0.016(3) 0.009(3) 0.008(2) 0.006(2)
C(A6 0.015(3) 0.017(3) 0.018(3) 0.012(3) 0.007(2) 0.005(2)
C(A7 0.010(2) 0.015(3) 0.012(3) 0.007(3) 0.003(2) 0.004(2)
C(A8 0.006(2) 0.016(3) 0.017(3) 0.010(3) 0.004(2) 0.004(2)
C(B1 0.018(3) 0.010(3) 0.017(3) 0.006(3) 0.003(2) 0.006(2)
C(B2 0.017(3) 0.013(3) 0.025(4) 0.011(3) 0.007(3) 0.002(2)
C(B3 0.014(3) 0.016(3) 0.016(3) 0.004(3) 0.008(2) -0.001(2)
C(B4 0.010(2) 0.016(3) 0.014(3) 0.006(3) 0.001(2) 0.004(2)
C(B5 0.013(3) 0.016(3) 0.023(3) 0.012(3) 0.007(2) 0.008(2)
C(B6 0.016(3) 0.009(3) 0.021(3) 0.006(3) 0.005(2) 0.000(2)
C(B7 0.013(3) 0.018(3) 0.015(3) 0.007(3) 0.004(2) -0.001(2)
C(B8 0.008(2) 0.020(3) 0.015(3) 0.005(3) 0.004(2) 0.004(2)
C(M1 0.018(3) 0.009(3) 0.021(3) 0.003(3) 0.014(3) 0.005(2)
C(M2 0.013(3) 0.020(3) 0.020(3) 0.013(3) 0.004(2) 0.008(2)
C(M3 0.012(3) 0.018(3) 0.015(3) 0.012(3) 0.003(2) 0.003(2)
C(M4 0.009(2) 0.012(3) 0.013(3) 0.004(2) 0.002(2) 0.003(2)
C1 0.015(3) 0.016(3) 0.024(4) 0.011(3) 0.006(3) 0.005(2)
C2 0.017(3) 0.018(3) 0.031(4) 0.012(3) 0.012(3) 0.005(2)
C3 0.021(3) 0.015(3) 0.048(5) 0.014(3) 0.011(3) 0.007(3)
C4 0.018(3) 0.022(3) 0.049(5) 0.020(4) 0.010(3) 0.002(3)
C5 0.021(3) 0.039(4) 0.039(4) 0.030(4) 0.016(3) 0.011(3)
C6 0.020(3) 0.020(3) 0.026(4) 0.011(3) 0.009(3) 0.004(2)
C7 0.010(2) 0.013(3) 0.021(3) 0.010(3) 0.007(2) 0.002(2)
C8 0.018(3) 0.011(3) 0.033(4) 0.010(3) 0.008(3) 0.001(2)
C9 0.025(3) 0.020(3) 0.051(5) 0.014(3) 0.024(3) 0.006(3)
C10 0.016(3) 0.018(3) 0.067(5) 0.022(4) 0.017(3) 0.010(3)
C11 0.022(3) 0.021(3) 0.046(5) 0.024(3) -0.002(3) 0.002(3)
C12 0.015(3) 0.022(3) 0.029(4) 0.012(3) 0.004(3) 0.003(2)
C13 0.013(3) 0.011(3) 0.025(4) 0.008(3) 0.009(3) 0.004(2)
C14 0.022(3) 0.021(3) 0.025(4) 0.011(3) 0.013(3) 0.006(2)
C15 0.030(3) 0.024(3) 0.034(4) 0.019(3) 0.018(3) 0.010(3)
C16 0.026(3) 0.018(3) 0.048(5) 0.017(3) 0.022(3) 0.008(3)
C17 0.011(3) 0.018(3) 0.037(4) 0.006(3) 0.003(3) -0.002(2)
C18 0.018(3) 0.023(3) 0.029(4) 0.017(3) 0.011(3) 0.009(2)
C19 0.014(3) 0.020(3) 0.023(3) 0.019(3) 0.008(3) 0.006(2)
C20 0.020(3) 0.026(3) 0.027(4) 0.016(3) 0.011(3) 0.006(3)
C21 0.011(3) 0.026(3) 0.037(4) 0.020(3) 0.003(3) 0.003(2)
C22 0.015(3) 0.031(4) 0.054(5) 0.032(4) 0.019(3) 0.010(3)
C23 0.031(3) 0.016(3) 0.034(4) 0.012(3) 0.021(3) 0.009(3)
C24 0.013(3) 0.021(3) 0.024(4) 0.011(3) 0.005(3) 0.004(2)
C25 0.018(3) 0.023(3) 0.019(4) 0.011(3) 0.006(3) 0.006(2)
C26 0.034(4) 0.044(4) 0.022(4) 0.019(4) -0.004(3) 0.004(3)
C27 0.030(3) 0.034(4) 0.025(4) 0.017(3) 0.006(3) 0.001(3)
C28 0.035(4) 0.033(4) 0.031(5) -0.002(4) -0.010(3) 0.000(3)
C29 0.015(3) 0.021(3) 0.020(4) 0.008(3) 0.008(3) 0.005(2)
C30 0.029(3) 0.024(3) 0.027(4) 0.013(3) 0.014(3) 0.014(3)
C31 0.043(4) 0.028(4) 0.017(4) 0.004(3) 0.017(3) 0.013(3)
C32 0.028(3) 0.041(4) 0.025(4) 0.017(4) -0.003(3) -0.004(3)
N5 0.013(2) 0.019(3) 0.017(3) 0.009(2) 0.005(2) 0.0038(19)
N6 0.020(2) 0.023(3) 0.017(3) 0.003(2) 0.000(2) 0.005(2)
N7 0.021(2) 0.012(2) 0.012(3) 0.003(2) 0.006(2) 0.0015(19)
N8 0.024(3) 0.024(3) 0.018(3) 0.010(3) 0.002(2) -0.002(2)
F1 0.0345(19) 0.0200(19) 0.034(2) 0.0016(17) 0.0202(18) 0.0016(15)
F2 0.041(2) 0.016(2) 0.064(3) 0.006(2) 0.017(2) -0.0008(16)
F3 0.038(2) 0.034(2) 0.086(4) 0.041(2) 0.025(2) -0.0009(17)
F4 0.032(2) 0.057(3) 0.053(3) 0.038(2) 0.023(2) 0.0088(18)
F5 0.038(2) 0.025(2) 0.031(2) 0.0093(18) 0.0186(18) 0.0051(16)
F6 0.042(2) 0.031(2) 0.032(2) 0.0166(19) 0.0177(18) 0.0099(16)
F7 0.043(2) 0.034(2) 0.074(3) 0.015(2) 0.044(2) 0.0133(18)
F8 0.0187(18) 0.039(2) 0.110(4) 0.040(3) 0.019(2) 0.0180(17)
F9 0.039(2) 0.044(2) 0.054(3) 0.032(2) -0.011(2) 0.0032(18)
F10 0.040(2) 0.046(2) 0.034(2) 0.025(2) 0.0132(19) 0.0094(18)
F11 0.0259(18) 0.038(2) 0.035(2) 0.023(2) 0.0015(17) 0.0004(16)
F12 0.0264(19) 0.029(2) 0.057(3) 0.013(2) 0.0006(19) -0.0078(16)
F13 0.0331(19) 0.028(2) 0.085(3) 0.034(2) 0.027(2) 0.0010(16)
F14 0.060(2) 0.047(2) 0.054(3) 0.041(2) 0.029(2) 0.014(2)
F15 0.0317(19) 0.037(2) 0.029(2) 0.0203(19) 0.0006(17) 0.0004(16)
F16 0.0250(17) 0.025(2) 0.024(2) 0.0063(18) 0.0001(16) 0.0002(14)
F17 0.0183(18) 0.048(3) 0.057(3) 0.025(2) -0.0003(19) 0.0089(17)
F18 0.0231(18) 0.043(2) 0.082(3) 0.039(2) 0.028(2) 0.0248(17)
F19 0.041(2) 0.021(2) 0.051(3) 0.009(2) 0.029(2) 0.0141(16)
F20 0.0263(18) 0.025(2) 0.030(2) 0.0020(18) 0.0059(17) 0.0063(15)
Br1 0.0258(3) 0.0365(4) 0.0518(5) 0.0334(4) 0.0168(3) 0.0154(3)
Br2 0.0288(3) 0.0270(3) 0.0340(4) 0.0214(3) 0.0137(3) 0.0073(3)
Br3 0.0190(3) 0.0216(3) 0.0469(5) 0.0142(3) 0.0048(3) -0.0021(2)
Br4 0.0150(3) 0.0264(3) 0.0379(4) 0.0157(3) 0.0035(3) 0.0037(2)
Br5 0.0201(3) 0.0163(3) 0.0490(5) 0.0134(3) 0.0145(3) 0.0079(2)
Br6 0.0263(3) 0.0159(3) 0.0414(4) 0.0115(3) 0.0177(3) 0.0039(2)
Br7 0.0274(3) 0.0228(3) 0.0401(4) 0.0167(3) 0.0227(3) 0.0069(3)
Br8 0.0227(3) 0.0239(3) 0.0309(4) 0.0148(3) 0.0173(3) 0.0118(2)

loop_
_atom_type_symbol
_atom_type_description
_atom_type_scat_dispersion_real
_atom_type_scat_dispersion_imag
_atom_type_scat_source
C C 0.0033 0.0016 'International Tables Vol C Tables 4.2.6.8 and 6.1.1.4'
H H 0.0000 0.0000 'International Tables Vol C Tables 4.2.6.8 and 6.1.1.4'
N N 0.0061 0.0033 'International Tables Vol C Tables 4.2.6.8 and 6.1.1.4'
F F 0.0171 0.0103 'International Tables Vol C Tables 4.2.6.8 and 6.1.1.4'
Fe Fe 0.3463 0.8444 'International Tables Vol C Tables 4.2.6.8 and 6.1.1.4'
Br Br -0.2901 2.4595 'International Tables Vol C Tables 4.2.6.8 and 6.1.1.4'

loop_
_geom_angle_atom_site_label_1
_geom_angle_atom_site_label_2
_geom_angle_atom_site_label_3
_geom_angle
N4 Fe1 N1 90.06(16)
N4 Fe1 N3 90.72(16)
N1 Fe1 N3 173.54(19)
N4 Fe1 N7 92.06(18)
N1 Fe1 N7 86.81(18)
N3 Fe1 N7 86.75(18)
N4 Fe1 N5 88.90(17)
N1 Fe1 N5 93.09(18)
N3 Fe1 N5 93.34(18)
N7 Fe1 N5 179.04(17)
N4 Fe1 N2 172.41(19)
N1 Fe1 N2 90.28(16)
N3 Fe1 N2 89.78(16)
N7 Fe1 N2 95.53(18)
N5 Fe1 N2 83.52(17)
C(A1 N1 C(A2 106.3(4)
C(A1 N1 Fe1 126.8(3)
C(A2 N1 Fe1 124.6(3)
C(A4 N2 C(A3 106.6(4)
C(A4 N2 Fe1 124.3(3)
C(A3 N2 Fe1 124.5(3)
C(A6 N3 C(A5 106.4(4)
C(A6 N3 Fe1 125.5(3)
C(A5 N3 Fe1 126.8(3)
C(A7 N4 C(A8 107.1(4)
C(A7 N4 Fe1 126.2(3)
C(A8 N4 Fe1 125.8(3)
N1 C(A1 C(M4 122.8(4)
N1 C(A1 C(B1 109.0(4)
C(M4 C(A1 C(B1 128.2(4)
N1 C(A2 C(M1 123.0(5)
N1 C(A2 C(B2 109.4(4)
C(M1 C(A2 C(B2 126.7(5)
C(M1 C(A3 N2 123.7(5)
C(M1 C(A3 C(B3 127.4(5)
N2 C(A3 C(B3 108.9(4)
N2 C(A4 C(M2 123.5(5)
N2 C(A4 C(B4 108.9(4)
C(M2 C(A4 C(B4 127.5(4)
C(M2 C(A5 N3 122.5(5)
C(M2 C(A5 C(B5 128.0(4)
N3 C(A5 C(B5 109.3(4)
N3 C(A6 C(M3 123.5(5)
N3 C(A6 C(B6 109.2(4)
C(M3 C(A6 C(B6 126.9(5)
N4 C(A7 C(M3 124.0(4)
N4 C(A7 C(B7 108.6(4)
C(M3 C(A7 C(B7 127.2(5)
C(M4 C(A8 N4 123.8(4)
C(M4 C(A8 C(B8 127.5(4)
N4 C(A8 C(B8 108.1(4)
C(B2 C(B1 C(A1 107.5(4)
C(B2 C(B1 Br1 122.3(4)
C(A1 C(B1 Br1 130.1(4)
C(B1 C(B2 C(A2 107.5(4)
C(B1 C(B2 Br2 124.1(4)
C(A2 C(B2 Br2 128.1(4)
C(B4 C(B3 C(A3 107.3(4)
C(B4 C(B3 Br3 123.0(4)
C(A3 C(B3 Br3 129.3(4)
C(B3 C(B4 C(A4 107.9(4)
C(B3 C(B4 Br4 121.4(4)
C(A4 C(B4 Br4 130.5(4)
C(B6 C(B5 C(A5 107.7(4)
C(B6 C(B5 Br5 122.9(4)
C(A5 C(B5 Br5 129.4(4)
C(B5 C(B6 C(A6 107.0(4)
C(B5 C(B6 Br6 121.9(4)
C(A6 C(B6 Br6 131.1(4)
C(B8 C(B7 C(A7 108.2(4)
C(B8 C(B7 Br7 122.2(4)
C(A7 C(B7 Br7 129.5(4)
C(B7 C(B8 C(A8 107.6(4)
C(B7 C(B8 Br8 124.1(4)
C(A8 C(B8 Br8 128.2(4)
C(A3 C(M1 C(A2 123.2(5)
C(A3 C(M1 C1 118.8(4)
C(A2 C(M1 C1 117.6(4)
C(A5 C(M2 C(A4 124.6(4)
C(A5 C(M2 C7 118.9(4)
C(A4 C(M2 C7 116.5(4)
C(A7 C(M3 C(A6 124.1(5)
C(A7 C(M3 C13 119.5(4)
C(A6 C(M3 C13 116.4(4)
C(A8 C(M4 C(A1 124.2(4)
C(A8 C(M4 C19 117.8(4)
C(A1 C(M4 C19 117.6(4)
C2 C1 C6 116.9(5)
C2 C1 C(M1 121.2(5)
C6 C1 C(M1 121.8(5)
F1 C2 C1 119.2(5)
F1 C2 C3 117.6(5)
C1 C2 C3 123.2(6)
F2 C3 C4 119.9(5)
F2 C3 C2 121.5(6)
C4 C3 C2 118.5(6)
F3 C4 C3 120.1(6)
F3 C4 C5 119.0(6)
C3 C4 C5 120.9(5)
F4 C5 C4 120.4(5)
F4 C5 C6 120.7(6)
C4 C5 C6 119.0(6)
F5 C6 C1 120.1(5)
F5 C6 C5 118.4(5)
C1 C6 C5 121.5(6)
C12 C7 C8 117.9(5)
C12 C7 C(M2 119.2(5)
C8 C7 C(M2 122.8(5)
F6 C8 C7 120.0(4)
F6 C8 C9 119.0(5)
C7 C8 C9 121.0(6)
F7 C9 C10 120.6(5)
F7 C9 C8 119.8(6)
C10 C9 C8 119.6(6)
F8 C10 C9 120.0(6)
F8 C10 C11 119.0(6)
C9 C10 C11 121.0(5)
F9 C11 C10 120.7(5)
F9 C11 C12 120.1(6)
C10 C11 C12 119.1(6)
F10 C12 C7 120.1(4)
F10 C12 C11 118.3(5)
C7 C12 C11 121.4(6)
C14 C13 C18 116.9(5)
C14 C13 C(M3 121.9(5)
C18 C13 C(M3 121.2(5)
F15 C14 C13 119.2(5)
F15 C14 C15 118.0(5)
C13 C14 C15 122.8(6)
F14 C15 C14 121.4(6)
F14 C15 C16 120.6(5)
C14 C15 C16 118.0(6)
F13 C16 C17 120.1(6)
F13 C16 C15 118.7(6)
C17 C16 C15 121.2(5)
F12 C17 C16 119.4(5)
F12 C17 C18 122.1(6)
C16 C17 C18 118.6(6)
F11 C18 C17 117.2(5)
F11 C18 C13 120.2(5)
C17 C18 C13 122.5(5)
C24 C19 C20 116.7(5)
C24 C19 C(M4 122.1(5)
C20 C19 C(M4 121.2(5)
F16 C20 C21 119.0(5)
F16 C20 C19 118.4(5)
C21 C20 C19 122.5(6)
F17 C21 C20 120.7(6)
F17 C21 C22 120.6(5)
C20 C21 C22 118.7(5)
F18 C22 C23 118.7(6)
F18 C22 C21 119.9(5)
C23 C22 C21 121.3(5)
F19 C23 C22 120.2(5)
F19 C23 C24 121.0(6)
C22 C23 C24 118.8(6)
F20 C24 C23 118.2(5)
F20 C24 C19 119.9(4)
C23 C24 C19 121.8(5)
N5 C25 N6 112.0(5)
C27 C26 N6 105.9(5)
C26 C27 N5 109.9(6)
N7 C29 N8 111.3(5)
C31 C30 N7 110.6(5)
C30 C31 N8 105.7(5)
C25 N5 C27 105.4(5)
C25 N5 Fe1 125.7(4)
C27 N5 Fe1 127.8(4)
C25 N6 C26 106.8(5)
C25 N6 C28 126.3(5)
C26 N6 C28 126.9(5)
C29 N7 C30 105.0(5)
C29 N7 Fe1 125.7(4)
C30 N7 Fe1 129.4(4)
C29 N8 C31 107.4(5)
C29 N8 C32 125.4(5)
C31 N8 C32 127.1(5)

loop_
_geom_bond_atom_site_label_1
_geom_bond_atom_site_label_2
_geom_bond_distance
Fe1 N4 1.975(4)
Fe1 N1 1.982(4)
Fe1 N3 1.987(4)
Fe1 N7 1.987(5)
Fe1 N5 1.990(5)
Fe1 N2 1.999(4)
N1 C(A1 1.381(6)
N1 C(A2 1.386(6)
N2 C(A4 1.378(6)
N2 C(A3 1.386(6)
N3 C(A6 1.385(6)
N3 C(A5 1.397(6)
N4 C(A7 1.386(6)
N4 C(A8 1.392(6)
C(A1 C(M4 1.399(7)
C(A1 C(B1 1.445(7)
C(A2 C(M1 1.405(7)
C(A2 C(B2 1.433(7)
C(A3 C(M1 1.384(7)
C(A3 C(B3 1.447(7)
C(A4 C(M2 1.394(7)
C(A4 C(B4 1.443(7)
C(A5 C(M2 1.387(7)
C(A5 C(B5 1.432(7)
C(A6 C(M3 1.400(7)
C(A6 C(B6 1.448(7)
C(A7 C(M3 1.396(7)
C(A7 C(B7 1.453(7)
C(A8 C(M4 1.386(7)
C(A8 C(B8 1.464(7)
C(B1 C(B2 1.348(7)
C(B1 Br1 1.873(5)
C(B2 Br2 1.878(5)
C(B3 C(B4 1.341(7)
C(B3 Br3 1.868(5)
C(B4 Br4 1.885(5)
C(B5 C(B6 1.368(7)
C(B5 Br5 1.877(5)
C(B6 Br6 1.875(5)
C(B7 C(B8 1.338(7)
C(B7 Br7 1.882(5)
C(B8 Br8 1.872(5)
C(M1 C1 1.489(7)
C(M2 C7 1.500(6)
C(M3 C13 1.495(7)
C(M4 C19 1.494(6)
C1 C2 1.372(8)
C1 C6 1.384(8)
C2 F1 1.352(6)
C2 C3 1.372(7)
C3 F2 1.339(7)
C3 C4 1.370(9)
C4 F3 1.342(6)
C4 C5 1.373(9)
C5 F4 1.325(7)
C5 C6 1.390(8)
C6 F5 1.342(6)
C7 C12 1.375(8)
C7 C8 1.380(7)
C8 F6 1.339(7)
C8 C9 1.390(8)
C9 F7 1.346(7)
C9 C10 1.351(9)
C10 F8 1.339(6)
C10 C11 1.368(9)
C11 F9 1.347(7)
C11 C12 1.384(7)
C12 F10 1.332(7)
C13 C14 1.375(8)
C13 C18 1.382(8)
C14 F15 1.338(7)
C14 C15 1.379(7)
C15 F14 1.325(7)
C15 C16 1.389(9)
C16 F13 1.352(6)
C16 C17 1.367(9)
C17 F12 1.329(7)
C17 C18 1.380(7)
C18 F11 1.348(6)
C19 C24 1.384(8)
C19 C20 1.388(8)
C20 F16 1.348(7)
C20 C21 1.366(7)
C21 F17 1.341(7)
C21 C22 1.372(9)
C22 F18 1.354(6)
C22 C23 1.364(9)
C23 F19 1.339(7)
C23 C24 1.384(7)
C24 F20 1.343(6)
C25 N5 1.321(7)
C25 N6 1.334(7)
C26 C27 1.359(9)
C26 N6 1.377(8)
C27 N5 1.361(7)
C28 N6 1.456(7)
C29 N7 1.331(6)
C29 N8 1.336(7)
C30 C31 1.353(8)
C30 N7 1.359(7)
C31 N8 1.367(7)
C32 N8 1.461(7)
